data_4334666
loop_
_publ_author_name
'William Levason'
'David Pugh'
'Gillian Reid'

_publ_contact_author_address
;   School of Chemistry
    University of Southampton
    Southampton SO17 1BJ, UK
;
_publ_contact_author_email wxl@soton.ac.uk
_publ_contact_author_fax '023 8059 3781'
_publ_contact_author_name 'Professor William Levason'
_publ_contact_author_phone '023 8059 3792'
_publ_section_title
;
 Phosphine and Diphosphine Complexes of Silicon(IV) Halides
;
_journal_name_full 'Inorganic Chemistry'
_journal_page_first 5185
_journal_page_last 5193
_journal_paper_doi 10.1021/ic400077z
_journal_volume 52
_journal_year 2013
_chemical_formula_moiety '2(C10 H16 Br4 P2 Si), C H2 Cl2'
_chemical_formula_sum 'C21 H34 Br8 Cl2 P4 Si2'
_chemical_formula_weight 1176.72
_chemical_name_systematic
; 
 tetrabromo(1,2-bis(dimethylphosphanyl)benzene-P,P')silicon(IV)
 dichloromethane solvate
;
_space_group_IT_number 14
_symmetry_cell_setting monoclinic
_symmetry_Int_Tables_number 14
_symmetry_space_group_name_Hall '-P 2ybc'
_symmetry_space_group_name_H-M 'P 1 21/c 1'
_atom_sites_solution_hydrogens geom
_atom_sites_solution_primary direct
_atom_sites_solution_secondary difmap
_audit_creation_method SHELXL-97
_cell_angle_alpha 90.00
_cell_angle_beta 101.940(4)
_cell_angle_gamma 90.00
_cell_formula_units_Z 2
_cell_length_a 6.871(2)
_cell_length_b 16.284(6)
_cell_length_c 16.590(6)
_cell_measurement_reflns_used 4227
_cell_measurement_temperature 100(2)
_cell_measurement_theta_max 31.4
_cell_measurement_theta_min 2.5
_cell_volume 1816.1(11)
_computing_cell_refinement
;
CrystalClear-SM Expert 2.0 r13 (Rigaku, 2011)
;
_computing_data_collection
;
CrystalClear-SM Expert 2.0 r13 (Rigaku, 2011)
;
_computing_data_reduction
;
CrystalClear-SM Expert 2.0 r13 (Rigaku, 2011)
;
_computing_molecular_graphics 'ORTEP-3 (Farrugia, 1997)'
_computing_publication_material 'PLATON (Spek, 2003), WinGX (Farrugia, 1999) and enCIFer (Allen et al., 2004).'
_computing_structure_refinement 'SHELXL-97 (Sheldrick, 2008)'
_computing_structure_solution 'SHELXS-97 (Sheldrick, 1997)'
_diffrn_ambient_temperature 100(2)
_diffrn_detector CCD
_diffrn_detector_area_resol_mean 28.5714
_diffrn_measured_fraction_theta_full 0.996
_diffrn_measured_fraction_theta_max 0.996
_diffrn_measurement_device
;
AFC12 (Right): Kappa 3 circle
;
_diffrn_measurement_device_type
;
Rigaku Saturn724+ (2x2 bin mode)
;
_diffrn_measurement_method 'profile data from \w-scans'
_diffrn_measurement_specimen_support Mitegen
_diffrn_radiation_monochromator Confocal
_diffrn_radiation_source 'fine-focus sealed tube'
_diffrn_radiation_type MoK\a
_diffrn_radiation_wavelength 0.71075
_diffrn_reflns_av_R_equivalents 0.0271
_diffrn_reflns_av_sigmaI/netI 0.0497
_diffrn_reflns_limit_h_max 7
_diffrn_reflns_limit_h_min -8
_diffrn_reflns_limit_k_max 19
_diffrn_reflns_limit_k_min -19
_diffrn_reflns_limit_l_max 15
_diffrn_reflns_limit_l_min -19
_diffrn_reflns_number 6976
_diffrn_reflns_theta_full 25.02
_diffrn_reflns_theta_max 25.02
_diffrn_reflns_theta_min 3.03
_diffrn_source 'Rotating Anode'
_diffrn_source_current 55.0
_diffrn_source_power 2.5
_diffrn_source_voltage 45.0
_exptl_absorpt_coefficient_mu 9.237
_exptl_absorpt_correction_T_max 0.9133
_exptl_absorpt_correction_T_min 0.3027
_exptl_absorpt_correction_type multi-scan
_exptl_absorpt_process_details 'CrystalClear-SM Expert 2.0 r13 (Rigaku, 2011)'
_exptl_crystal_colour colourless
_exptl_crystal_density_diffrn 2.152
_exptl_crystal_description needle
_exptl_crystal_F_000 1124
_exptl_crystal_size_max 0.17
_exptl_crystal_size_mid 0.01
_exptl_crystal_size_min 0.01
_refine_diff_density_max 0.629
_refine_diff_density_min -0.576
_refine_diff_density_rms 0.120
_refine_ls_extinction_method none
_refine_ls_goodness_of_fit_ref 1.036
_refine_ls_hydrogen_treatment constr
_refine_ls_matrix_type full
_refine_ls_number_parameters 186
_refine_ls_number_reflns 3251
_refine_ls_number_restraints 3
_refine_ls_restrained_S_all 1.036
_refine_ls_R_factor_all 0.0328
_refine_ls_R_factor_gt 0.0299
_refine_ls_shift/su_max 0.000
_refine_ls_shift/su_mean 0.000
_refine_ls_structure_factor_coef Fsqd
_refine_ls_weighting_details 'calc w=1/[\s^2^(Fo^2^)+(0.0213P)^2^+0.0000P] where P=(Fo^2^+2Fc^2^)/3'
_refine_ls_weighting_scheme calc
_refine_ls_wR_factor_gt 0.0513
_refine_ls_wR_factor_ref 0.0523
_reflns_number_gt 3086
_reflns_number_total 3251
_reflns_threshold_expression I>2\s(I)
_cod_data_source_file ic400077z_si_002_09.cif
_cod_data_source_block Compound_8
_cod_original_cell_volume 1816.2(10)
_cod_database_code 4334666

loop_
_symmetry_equiv_pos_as_xyz
'x, y, z'
'-x, y+1/2, -z+1/2'
'-x, -y, -z'
'x, -y-1/2, z-1/2'

loop_
_atom_site_label
_atom_site_type_symbol
_atom_site_fract_x
_atom_site_fract_y
_atom_site_fract_z
_atom_site_U_iso_or_equiv
_atom_site_adp_type
_atom_site_occupancy
_atom_site_symmetry_multiplicity
_atom_site_calc_flag
_atom_site_refinement_flags
_atom_site_disorder_assembly
_atom_site_disorder_group
Si1 Si 0.2111(2) 0.23019(9) 0.23159(9) 0.0132(3) Uani 1 1 d . . .
Br1 Br 0.42479(8) 0.20279(3) 0.36000(3) 0.01919(14) Uani 1 1 d . . .
Br2 Br 0.43610(8) 0.16266(4) 0.15732(4) 0.01884(14) Uani 1 1 d . . .
Br3 Br 0.35316(8) 0.36032(3) 0.21726(4) 0.02020(14) Uani 1 1 d . . .
Br4 Br -0.03551(7) 0.28856(3) 0.29523(3) 0.01680(13) Uani 1 1 d . . .
P1 P 0.0012(2) 0.24439(8) 0.10047(9) 0.0151(3) Uani 1 1 d . . .
P2 P 0.0666(2) 0.09858(8) 0.23435(9) 0.0134(3) Uani 1 1 d . . .
C1 C 0.1192(8) 0.2781(4) 0.0197(3) 0.0264(15) Uani 1 1 d . . .
H1A H 0.2081 0.2350 0.0075 0.040 Uiso 1 1 calc R . .
H1B H 0.1963 0.3280 0.0373 0.040 Uiso 1 1 calc R . .
H1C H 0.0177 0.2899 -0.0297 0.040 Uiso 1 1 calc R . .
C2 C -0.2092(8) 0.3138(3) 0.0917(3) 0.0233(13) Uani 1 1 d . . .
H2A H -0.2924 0.2967 0.1301 0.035 Uiso 1 1 calc R . .
H2B H -0.2878 0.3123 0.0352 0.035 Uiso 1 1 calc R . .
H2C H -0.1608 0.3697 0.1051 0.035 Uiso 1 1 calc R . .
C3 C -0.0996(7) 0.1429(3) 0.0720(3) 0.0127(12) Uani 1 1 d . . .
C4 C -0.2057(7) 0.1278(3) -0.0086(3) 0.0169(13) Uani 1 1 d . . .
H4 H -0.2285 0.1711 -0.0478 0.020 Uiso 1 1 calc R . .
C5 C -0.2768(7) 0.0497(4) -0.0306(3) 0.0213(14) Uani 1 1 d . . .
H5 H -0.3465 0.0393 -0.0853 0.026 Uiso 1 1 calc R . .
C6 C -0.2472(8) -0.0129(3) 0.0263(3) 0.0205(13) Uani 1 1 d . . .
H6 H -0.2974 -0.0661 0.0104 0.025 Uiso 1 1 calc R . .
C7 C -0.1441(8) 0.0008(3) 0.1070(3) 0.0184(13) Uani 1 1 d . . .
H7 H -0.1250 -0.0428 0.1460 0.022 Uiso 1 1 calc R . .
C8 C -0.0695(7) 0.0790(3) 0.1299(3) 0.0138(12) Uani 1 1 d . . .
C9 C -0.1068(8) 0.0852(3) 0.3014(3) 0.0201(13) Uani 1 1 d . . .
H9A H -0.1423 0.0270 0.3030 0.030 Uiso 1 1 calc R . .
H9B H -0.2270 0.1175 0.2806 0.030 Uiso 1 1 calc R . .
H9C H -0.0454 0.1037 0.3571 0.030 Uiso 1 1 calc R . .
C10 C 0.2375(8) 0.0137(3) 0.2631(3) 0.0212(14) Uani 1 1 d . . .
H10A H 0.1654 -0.0383 0.2515 0.032 Uiso 1 1 calc R . .
H10B H 0.2968 0.0171 0.3220 0.032 Uiso 1 1 calc R . .
H10C H 0.3427 0.0165 0.2313 0.032 Uiso 1 1 calc R . .
Cl1 Cl 0.5613(8) -0.0160(4) 0.4822(3) 0.0458(13) Uani 0.50 1 d PD A -1
Cl2 Cl 0.1456(6) 0.0036(2) 0.5003(3) 0.0444(9) Uani 0.50 1 d PD A -1
C11 C 0.3968(14) 0.0027(16) 0.5500(7) 0.053(7) Uani 0.50 1 d PD A -1
H11A H 0.4171 -0.0402 0.5931 0.064 Uiso 0.50 1 calc PR A -1
H11B H 0.4305 0.0563 0.5775 0.064 Uiso 0.50 1 calc PR A -1

loop_
_atom_site_aniso_label
_atom_site_aniso_U_11
_atom_site_aniso_U_22
_atom_site_aniso_U_33
_atom_site_aniso_U_23
_atom_site_aniso_U_13
_atom_site_aniso_U_12
Si1 0.0146(7) 0.0116(7) 0.0142(8) -0.0021(6) 0.0050(6) -0.0002(7)
Br1 0.0174(3) 0.0239(3) 0.0144(3) -0.0026(3) -0.0009(2) 0.0009(3)
Br2 0.0166(3) 0.0212(3) 0.0201(3) -0.0041(3) 0.0071(2) 0.0004(3)
Br3 0.0237(3) 0.0147(3) 0.0237(3) -0.0033(3) 0.0082(3) -0.0069(3)
Br4 0.0197(3) 0.0151(3) 0.0173(3) -0.0007(3) 0.0078(2) 0.0019(3)
P1 0.0190(7) 0.0139(7) 0.0125(8) 0.0017(6) 0.0031(6) -0.0019(7)
P2 0.0143(7) 0.0113(7) 0.0139(8) 0.0011(6) 0.0015(6) -0.0003(6)
C1 0.031(3) 0.034(4) 0.013(3) 0.005(3) 0.002(3) -0.010(3)
C2 0.027(3) 0.024(3) 0.016(3) 0.006(3) -0.002(3) 0.004(3)
C3 0.007(3) 0.018(3) 0.015(3) -0.005(2) 0.005(2) 0.003(2)
C4 0.018(3) 0.023(3) 0.010(3) -0.002(3) 0.004(2) 0.003(3)
C5 0.018(3) 0.033(4) 0.014(3) -0.010(3) 0.005(3) -0.002(3)
C6 0.017(3) 0.014(3) 0.031(4) -0.012(3) 0.007(3) -0.007(3)
C7 0.012(3) 0.016(3) 0.025(3) 0.000(3) -0.002(3) 0.001(3)
C8 0.012(3) 0.016(3) 0.014(3) 0.000(2) 0.007(2) 0.001(3)
C9 0.023(3) 0.017(3) 0.023(3) 0.001(3) 0.010(3) 0.000(3)
C10 0.024(3) 0.015(3) 0.024(4) 0.002(3) 0.002(3) 0.000(3)
Cl1 0.055(3) 0.050(3) 0.028(3) 0.000(3) 0.000(2) 0.000(2)
Cl2 0.070(2) 0.0264(17) 0.037(2) -0.0061(15) 0.0121(19) -0.0038(19)
C11 0.088(16) 0.037(13) 0.030(13) -0.011(10) 0.002(10) 0.030(12)

loop_
_atom_type_symbol
_atom_type_description
_atom_type_scat_dispersion_real
_atom_type_scat_dispersion_imag
_atom_type_scat_source
C C 0.0033 0.0016 'International Tables Vol C Tables 4.2.6.8 and 6.1.1.4'
H H 0.0000 0.0000 'International Tables Vol C Tables 4.2.6.8 and 6.1.1.4'
Si Si 0.0817 0.0704 'International Tables Vol C Tables 4.2.6.8 and 6.1.1.4'
P P 0.1023 0.0942 'International Tables Vol C Tables 4.2.6.8 and 6.1.1.4'
Br Br -0.2901 2.4595 'International Tables Vol C Tables 4.2.6.8 and 6.1.1.4'
Cl Cl 0.1484 0.1585 'International Tables Vol C Tables 4.2.6.8 and 6.1.1.4'

loop_
_geom_angle_atom_site_label_1
_geom_angle_atom_site_label_2
_geom_angle_atom_site_label_3
_geom_angle
P1 Si1 Br3 90.33(6)
P1 Si1 P2 85.86(7)
Br3 Si1 P2 175.37(8)
P1 Si1 Br1 174.60(8)
Br3 Si1 Br1 93.86(6)
P2 Si1 Br1 89.80(6)
P1 Si1 Br4 90.83(7)
Br3 Si1 Br4 91.92(6)
P2 Si1 Br4 90.76(6)
Br1 Si1 Br4 92.42(6)
P1 Si1 Br2 84.75(6)
Br3 Si1 Br2 92.02(5)
P2 Si1 Br2 85.03(6)
Br1 Si1 Br2 91.70(6)
Br4 Si1 Br2 174.09(7)
C1 P1 C2 103.0(3)
C1 P1 C3 107.0(3)
C2 P1 C3 106.9(2)
C1 P1 Si1 115.8(2)
C2 P1 Si1 117.33(19)
C3 P1 Si1 106.14(18)
C9 P2 C10 102.7(3)
C9 P2 C8 106.9(2)
C10 P2 C8 107.1(2)
C9 P2 Si1 117.05(19)
C10 P2 Si1 116.37(19)
C8 P2 Si1 106.01(17)
P1 C1 H1A 109.5
P1 C1 H1B 109.5
H1A C1 H1B 109.5
P1 C1 H1C 109.5
H1A C1 H1C 109.5
H1B C1 H1C 109.5
P1 C2 H2A 109.5
P1 C2 H2B 109.5
H2A C2 H2B 109.5
P1 C2 H2C 109.5
H2A C2 H2C 109.5
H2B C2 H2C 109.5
C8 C3 C4 119.8(5)
C8 C3 P1 120.2(4)
C4 C3 P1 120.0(4)
C5 C4 C3 119.7(5)
C5 C4 H4 120.1
C3 C4 H4 120.1
C6 C5 C4 120.4(5)
C6 C5 H5 119.8
C4 C5 H5 119.8
C5 C6 C7 120.9(5)
C5 C6 H6 119.5
C7 C6 H6 119.5
C8 C7 C6 119.4(5)
C8 C7 H7 120.3
C6 C7 H7 120.3
C7 C8 C3 119.8(5)
C7 C8 P2 120.5(4)
C3 C8 P2 119.7(4)
P2 C9 H9A 109.5
P2 C9 H9B 109.5
H9A C9 H9B 109.5
P2 C9 H9C 109.5
H9A C9 H9C 109.5
H9B C9 H9C 109.5
P2 C10 H10A 109.5
P2 C10 H10B 109.5
H10A C10 H10B 109.5
P2 C10 H10C 109.5
H10A C10 H10C 109.5
H10B C10 H10C 109.5
Cl2 C11 Cl1 113.4(6)
Cl2 C11 H11A 108.9
Cl1 C11 H11A 108.9
Cl2 C11 H11B 108.9
Cl1 C11 H11B 108.9
H11A C11 H11B 107.7

loop_
_geom_bond_atom_site_label_1
_geom_bond_atom_site_label_2
_geom_bond_distance
Si1 P1 2.360(2)
Si1 Br3 2.3657(17)
Si1 P2 2.366(2)
Si1 Br1 2.3664(17)
Si1 Br4 2.3725(16)
Si1 Br2 2.4304(16)
P1 C1 1.789(5)
P1 C2 1.817(5)
P1 C3 1.817(5)
P2 C9 1.804(5)
P2 C10 1.812(5)
P2 C8 1.819(5)
C1 H1A 0.9800
C1 H1B 0.9800
C1 H1C 0.9800
C2 H2A 0.9800
C2 H2B 0.9800
C2 H2C 0.9800
C3 C8 1.403(7)
C3 C4 1.406(7)
C4 C5 1.385(7)
C4 H4 0.9500
C5 C6 1.375(8)
C5 H5 0.9500
C6 C7 1.398(7)
C6 H6 0.9500
C7 C8 1.396(7)
C7 H7 0.9500
C9 H9A 0.9800
C9 H9B 0.9800
C9 H9C 0.9800
C10 H10A 0.9800
C10 H10B 0.9800
C10 H10C 0.9800
Cl1 C11 1.778(9)
Cl2 C11 1.752(9)
C11 H11A 0.9900
C11 H11B 0.9900

loop_
_geom_torsion_atom_site_label_1
_geom_torsion_atom_site_label_2
_geom_torsion_atom_site_label_3
_geom_torsion_atom_site_label_4
_geom_torsion
Br3 Si1 P1 C1 47.1(2)
P2 Si1 P1 C1 -130.3(2)
Br4 Si1 P1 C1 139.0(2)
Br2 Si1 P1 C1 -44.9(2)
Br3 Si1 P1 C2 -75.0(2)
P2 Si1 P1 C2 107.6(2)
Br4 Si1 P1 C2 16.9(2)
Br2 Si1 P1 C2 -167.0(2)
Br3 Si1 P1 C3 165.63(16)
P2 Si1 P1 C3 -11.74(17)
Br4 Si1 P1 C3 -102.44(16)
Br2 Si1 P1 C3 73.63(17)
P1 Si1 P2 C9 -106.9(2)
Br1 Si1 P2 C9 76.3(2)
Br4 Si1 P2 C9 -16.1(2)
Br2 Si1 P2 C9 168.1(2)
P1 Si1 P2 C10 131.2(2)
Br1 Si1 P2 C10 -45.6(2)
Br4 Si1 P2 C10 -138.0(2)
Br2 Si1 P2 C10 46.1(2)
P1 Si1 P2 C8 12.24(17)
Br1 Si1 P2 C8 -164.56(17)
Br4 Si1 P2 C8 103.02(17)
Br2 Si1 P2 C8 -72.83(17)
C1 P1 C3 C8 133.4(4)
C2 P1 C3 C8 -116.8(4)
Si1 P1 C3 C8 9.2(4)
C1 P1 C3 C4 -45.6(5)
C2 P1 C3 C4 64.2(5)
Si1 P1 C3 C4 -169.8(4)
C8 C3 C4 C5 -1.1(7)
P1 C3 C4 C5 178.0(4)
C3 C4 C5 C6 1.1(8)
C4 C5 C6 C7 -0.4(8)
C5 C6 C7 C8 -0.3(8)
C6 C7 C8 C3 0.4(7)
C6 C7 C8 P2 -179.6(4)
C4 C3 C8 C7 0.4(7)
P1 C3 C8 C7 -178.7(4)
C4 C3 C8 P2 -179.7(4)
P1 C3 C8 P2 1.3(6)
C9 P2 C8 C7 -65.5(5)
C10 P2 C8 C7 44.1(5)
Si1 P2 C8 C7 168.9(4)
C9 P2 C8 C3 114.6(4)
C10 P2 C8 C3 -135.9(4)
Si1 P2 C8 C3 -11.0(4)
